data_1543388
loop_
_publ_author_name
'Huang, Yen-Tzu'
'Wang, Wei-Chu'
'Hsu, Chun-Pin'
'Lu, Wei-Yi'
'Chuang, Wan-Jung'
'Chiang, Michael Y.'
'Lai, Yi-Chun'
'Chen, Hsuan-Ying'

_publ_section_title
;
 The ring-opening polymerization of \e-caprolactone andl-lactide using
 aluminum complexes bearing benzothiazole ligands as catalysts
;
_journal_issue 26
_journal_name_full 'Polym. Chem.'
_journal_page_first 4367
_journal_paper_doi 10.1039/C6PY00569A
_journal_volume 7
_journal_year 2016
_chemical_formula_moiety 'C14 H16 Al N S2'
_chemical_formula_sum 'C14 H16 Al N S2'
_chemical_formula_weight 289.38
_chemical_name_systematic
;
 ?
;
_space_group_IT_number 2
_symmetry_cell_setting triclinic
_symmetry_space_group_name_Hall '-P 1'
_symmetry_space_group_name_H-M 'P -1'
_atom_sites_solution_hydrogens geom
_atom_sites_solution_primary direct
_atom_sites_solution_secondary difmap
_audit_block_doi 10.5517/cc1j7crw
_audit_creation_method SHELXL-97
_audit_update_record
;
2016-05-03 deposited with the CCDC.
2016-05-31 downloaded from the CCDC.
;
_cell_angle_alpha 87.690(2)
_cell_angle_beta 84.941(2)
_cell_angle_gamma 71.092(2)
_cell_formula_units_Z 2
_cell_length_a 8.2963(3)
_cell_length_b 9.2804(4)
_cell_length_c 10.3920(4)
_cell_measurement_reflns_used 4387
_cell_measurement_temperature 200(2)
_cell_measurement_theta_max 25.05
_cell_measurement_theta_min 3.14
_cell_volume 753.93(5)
_computing_molecular_graphics 'Ortep-3 for Windows (Farrugia, 1997)'
_computing_publication_material 'WinGX publication routines (Farrugia, 1999)'
_computing_structure_refinement 'SHELXL-97 (Sheldrick, 1997)'
_computing_structure_solution 'SHELXS-86 (Sheldrick, 1986)'
_diffrn_ambient_temperature 200(2)
_diffrn_measured_fraction_theta_full 0.987
_diffrn_measured_fraction_theta_max 0.987
_diffrn_measurement_device_type 'Bruker APEX2'
_diffrn_radiation_monochromator graphite
_diffrn_radiation_source 'fine-focus sealed tube'
_diffrn_radiation_type MoK\a
_diffrn_radiation_wavelength 0.71073
_diffrn_reflns_av_R_equivalents 0.0259
_diffrn_reflns_av_sigmaI/netI 0.0296
_diffrn_reflns_limit_h_max 9
_diffrn_reflns_limit_h_min -6
_diffrn_reflns_limit_k_max 11
_diffrn_reflns_limit_k_min -8
_diffrn_reflns_limit_l_max 12
_diffrn_reflns_limit_l_min -10
_diffrn_reflns_number 6452
_diffrn_reflns_theta_full 25.03
_diffrn_reflns_theta_max 25.03
_diffrn_reflns_theta_min 1.97
_exptl_absorpt_coefficient_mu 0.394
_exptl_absorpt_correction_T_max 0.9361
_exptl_absorpt_correction_T_min 0.7840
_exptl_absorpt_correction_type multi-scan
_exptl_crystal_colour colorless
_exptl_crystal_density_diffrn 1.275
_exptl_crystal_density_method 'not measured'
_exptl_crystal_description prism
_exptl_crystal_F_000 304
_exptl_crystal_size_max 0.65
_exptl_crystal_size_mid 0.26
_exptl_crystal_size_min 0.17
_refine_diff_density_max 0.750
_refine_diff_density_min -0.478
_refine_diff_density_rms 0.090
_refine_ls_extinction_method none
_refine_ls_goodness_of_fit_ref 1.131
_refine_ls_hydrogen_treatment constr
_refine_ls_matrix_type full
_refine_ls_number_parameters 163
_refine_ls_number_reflns 2631
_refine_ls_number_restraints 0
_refine_ls_restrained_S_all 1.131
_refine_ls_R_factor_all 0.0507
_refine_ls_R_factor_gt 0.0458
_refine_ls_shift/su_max 0.000
_refine_ls_shift/su_mean 0.000
_refine_ls_structure_factor_coef Fsqd
_refine_ls_weighting_details 'calc w=1/[\s^2^(Fo^2^)+(0.0754P)^2^+0.9792P] where P=(Fo^2^+2Fc^2^)/3'
_refine_ls_weighting_scheme calc
_refine_ls_wR_factor_gt 0.1376
_refine_ls_wR_factor_ref 0.1495
_reflns_number_gt 2401
_reflns_number_total 2631
_reflns_threshold_expression >2sigma(I)
_cod_data_source_file c6py00569a2.cif
_cod_data_source_block a16651
_cod_depositor_comments 'Adding full bibliography for 1543385--1543388.cif.'
_cod_database_code 1543388

loop_
_symmetry_equiv_pos_as_xyz
'x, y, z'
'-x, -y, -z'

loop_
_atom_site_label
_atom_site_type_symbol
_atom_site_fract_x
_atom_site_fract_y
_atom_site_fract_z
_atom_site_U_iso_or_equiv
_atom_site_adp_type
_atom_site_occupancy
_atom_site_symmetry_multiplicity
_atom_site_calc_flag
_atom_site_refinement_flags
C1 C 0.4064(3) 0.3673(3) 1.0703(3) 0.0233(6) Uani 1 1 d .
C2 C 0.3892(4) 0.4126(3) 1.1989(3) 0.0301(6) Uani 1 1 d .
H2 H 0.2897 0.4894 1.2329 0.036 Uiso 1 1 calc R
C3 C 0.5217(4) 0.3418(4) 1.2743(3) 0.0322(7) Uani 1 1 d .
H3 H 0.5139 0.3713 1.3617 0.039 Uiso 1 1 calc R
C4 C 0.6668(4) 0.2279(4) 1.2251(3) 0.0340(7) Uani 1 1 d .
H4 H 0.7550 0.1797 1.2801 0.041 Uiso 1 1 calc R
C5 C 0.6850(4) 0.1837(3) 1.0973(3) 0.0301(6) Uani 1 1 d .
H5 H 0.7844 0.1061 1.0643 0.036 Uiso 1 1 calc R
C6 C 0.5536(3) 0.2560(3) 1.0183(2) 0.0227(6) Uani 1 1 d .
C7 C 0.3998(3) 0.3034(3) 0.8449(3) 0.0225(6) Uani 1 1 d .
C8 C 0.3453(3) 0.2840(3) 0.7197(3) 0.0250(6) Uani 1 1 d .
C9 C 0.7442(4) 0.2130(4) 0.5957(3) 0.0359(7) Uani 1 1 d .
H9A H 0.7278 0.3224 0.5973 0.054 Uiso 1 1 calc R
H9B H 0.6437 0.1971 0.5635 0.054 Uiso 1 1 calc R
H9C H 0.8458 0.1623 0.5386 0.054 Uiso 1 1 calc R
C10 C 0.8098(5) -0.0935(4) 0.7956(3) 0.0405(8) Uani 1 1 d .
H10A H 0.8239 -0.1222 0.8868 0.061 Uiso 1 1 calc R
H10B H 0.9124 -0.1514 0.7428 0.061 Uiso 1 1 calc R
H10C H 0.7103 -0.1159 0.7687 0.061 Uiso 1 1 calc R
C11 C 0.9452(4) 0.2012(4) 0.8473(3) 0.0342(7) Uani 1 1 d .
H11A H 0.9166 0.3111 0.8314 0.051 Uiso 1 1 calc R
H11B H 1.0594 0.1487 0.8066 0.051 Uiso 1 1 calc R
H11C H 0.9436 0.1807 0.9406 0.051 Uiso 1 1 calc R
C13 C 0.3723(3) 0.1387(3) 0.6569(2) 0.0194(5) Uani 1 1 d .
H13 H 0.4369 0.0408 0.6870 0.023 Uiso 1 1 calc R
C14 C 0.1995(4) 0.3184(5) 0.5209(3) 0.0450(9) Uani 1 1 d .
H14 H 0.1355 0.3541 0.4480 0.054 Uiso 1 1 calc R
C15 C 0.2845(4) 0.1710(4) 0.5428(3) 0.0428(8) Uani 1 1 d .
H15 H 0.2857 0.0933 0.4856 0.051 Uiso 1 1 calc R
N1 N 0.5506(3) 0.2265(3) 0.8867(2) 0.0224(5) Uani 1 1 d .
Al1 Al 0.77507(10) 0.12626(9) 0.77304(8) 0.0237(3) Uani 1 1 d .
S1 S 0.25771(8) 0.42491(8) 0.95548(7) 0.0275(2) Uani 1 1 d .
S2 S 0.21797(12) 0.43392(10) 0.63574(8) 0.0433(3) Uani 1 1 d .

loop_
_atom_site_aniso_label
_atom_site_aniso_U_11
_atom_site_aniso_U_22
_atom_site_aniso_U_33
_atom_site_aniso_U_23
_atom_site_aniso_U_13
_atom_site_aniso_U_12
C1 0.0236(13) 0.0260(14) 0.0229(13) 0.0033(10) -0.0012(11) -0.0120(11)
C2 0.0350(16) 0.0324(16) 0.0250(14) -0.0016(12) 0.0023(12) -0.0145(13)
C3 0.0423(18) 0.0400(17) 0.0201(13) 0.0007(12) -0.0033(12) -0.0213(14)
C4 0.0374(17) 0.0433(18) 0.0239(14) 0.0098(13) -0.0094(12) -0.0161(14)
C5 0.0287(15) 0.0329(16) 0.0271(15) 0.0068(12) -0.0050(12) -0.0080(12)
C6 0.0262(14) 0.0249(14) 0.0198(13) 0.0037(10) -0.0018(10) -0.0127(11)
C7 0.0214(13) 0.0248(14) 0.0228(13) 0.0028(10) -0.0017(10) -0.0098(11)
C8 0.0193(13) 0.0334(15) 0.0239(13) 0.0026(11) -0.0022(11) -0.0108(11)
C9 0.0340(17) 0.0495(19) 0.0266(15) 0.0035(13) -0.0001(13) -0.0178(15)
C10 0.0424(19) 0.0317(17) 0.0466(19) 0.0004(14) -0.0136(15) -0.0083(14)
C11 0.0242(15) 0.0425(18) 0.0365(16) -0.0026(13) -0.0031(12) -0.0114(13)
C13 0.0113(11) 0.0317(14) 0.0164(12) -0.0004(10) -0.0011(9) -0.0082(10)
C14 0.0355(18) 0.075(3) 0.0263(16) 0.0041(16) -0.0095(13) -0.0195(18)
C15 0.0375(18) 0.064(2) 0.0331(17) -0.0164(16) 0.0010(14) -0.0243(17)
N1 0.0231(11) 0.0258(12) 0.0197(11) 0.0021(9) -0.0019(9) -0.0101(9)
Al1 0.0217(4) 0.0265(5) 0.0225(4) -0.0004(3) -0.0020(3) -0.0070(3)
S1 0.0215(4) 0.0327(4) 0.0256(4) -0.0017(3) -0.0020(3) -0.0050(3)
S2 0.0454(5) 0.0461(5) 0.0380(5) 0.0050(4) -0.0151(4) -0.0116(4)

loop_
_atom_type_symbol
_atom_type_description
_atom_type_scat_dispersion_real
_atom_type_scat_dispersion_imag
_atom_type_scat_source
C C 0.0033 0.0016 'International Tables Vol C Tables 4.2.6.8 and 6.1.1.4'
H H 0.0000 0.0000 'International Tables Vol C Tables 4.2.6.8 and 6.1.1.4'
N N 0.0061 0.0033 'International Tables Vol C Tables 4.2.6.8 and 6.1.1.4'
Al Al 0.0645 0.0514 'International Tables Vol C Tables 4.2.6.8 and 6.1.1.4'
S S 0.1246 0.1234 'International Tables Vol C Tables 4.2.6.8 and 6.1.1.4'

loop_
_geom_angle_atom_site_label_1
_geom_angle_atom_site_label_2
_geom_angle_atom_site_label_3
_geom_angle
C2 C1 C6 121.7(3)
C2 C1 S1 128.4(2)
C6 C1 S1 109.8(2)
C3 C2 C1 117.6(3)
C3 C2 H2 121.2
C1 C2 H2 121.2
C2 C3 C4 121.4(3)
C2 C3 H3 119.3
C4 C3 H3 119.3
C5 C4 C3 121.2(3)
C5 C4 H4 119.4
C3 C4 H4 119.4
C4 C5 C6 118.5(3)
C4 C5 H5 120.8
C6 C5 H5 120.8
C5 C6 C1 119.6(3)
C5 C6 N1 126.2(3)
C1 C6 N1 114.1(2)
N1 C7 C8 124.8(2)
N1 C7 S1 115.4(2)
C8 C7 S1 119.6(2)
C7 C8 C13 126.1(2)
C7 C8 S2 121.8(2)
C13 C8 S2 111.72(19)
Al1 C9 H9A 109.5
Al1 C9 H9B 109.5
H9A C9 H9B 109.5
Al1 C9 H9C 109.5
H9A C9 H9C 109.5
H9B C9 H9C 109.5
Al1 C10 H10A 109.5
Al1 C10 H10B 109.5
H10A C10 H10B 109.5
Al1 C10 H10C 109.5
H10A C10 H10C 109.5
H10B C10 H10C 109.5
Al1 C11 H11A 109.5
Al1 C11 H11B 109.5
H11A C11 H11B 109.5
Al1 C11 H11C 109.5
H11A C11 H11C 109.5
H11B C11 H11C 109.5
C15 C13 C8 107.5(3)
C15 C13 H13 126.3
C8 C13 H13 126.3
C15 C14 S2 113.2(3)
C15 C14 H14 123.4
S2 C14 H14 123.4
C14 C15 C13 115.6(3)
C14 C15 H15 122.2
C13 C15 H15 122.2
C7 N1 C6 110.5(2)
C7 N1 Al1 126.38(18)
C6 N1 Al1 121.03(18)
C10 Al1 C11 115.82(14)
C10 Al1 C9 117.32(14)
C11 Al1 C9 107.54(14)
C10 Al1 N1 103.20(13)
C11 Al1 N1 103.80(11)
C9 Al1 N1 107.94(12)
C7 S1 C1 89.99(13)
C14 S2 C8 92.04(16)

loop_
_geom_bond_atom_site_label_1
_geom_bond_atom_site_label_2
_geom_bond_distance
C1 C2 1.398(4)
C1 C6 1.401(4)
C1 S1 1.735(3)
C2 C3 1.378(4)
C2 H2 0.9500
C3 C4 1.392(5)
C3 H3 0.9500
C4 C5 1.387(4)
C4 H4 0.9500
C5 C6 1.397(4)
C5 H5 0.9500
C6 N1 1.409(3)
C7 N1 1.325(3)
C7 C8 1.451(4)
C7 S1 1.728(3)
C8 C13 1.464(4)
C8 S2 1.710(3)
C9 Al1 1.985(3)
C9 H9A 0.9800
C9 H9B 0.9800
C9 H9C 0.9800
C10 Al1 1.972(3)
C10 H10A 0.9800
C10 H10B 0.9800
C10 H10C 0.9800
C11 Al1 1.986(3)
C11 H11A 0.9800
C11 H11B 0.9800
C11 H11C 0.9800
C13 C15 1.417(4)
C13 H13 0.9500
C14 C15 1.341(5)
C14 S2 1.685(4)
C14 H14 0.9500
C15 H15 0.9500
N1 Al1 2.075(2)
